data_7209885
loop_
_publ_author_name
'W\"ohlert, Susanne'
'Jess, Inke'
'Englert, Ulli'
'N\"ather, Christian'

_publ_section_title
;
 Synthesis and crystal structures of Zn(ii) and Co(ii) coordination
 compounds with ortho substituted pyridine ligands: two structure types
 and polymorphism in the region of their coexistence
;
_journal_issue 26
_journal_name_full CrystEngComm
_journal_page_first 5326
_journal_paper_doi 10.1039/c3ce40208h
_journal_volume 15
_journal_year 2013
_chemical_formula_moiety 'C12 H8 Br2 N4 S2 Zn'
_chemical_formula_sum 'C12 H8 Br2 N4 S2 Zn'
_chemical_formula_weight 497.53
_chemical_name_systematic
;
?
;
_space_group_IT_number 60
_symmetry_cell_setting orthorhombic
_symmetry_space_group_name_Hall '-P 2n 2ab'
_symmetry_space_group_name_H-M 'P b c n'
_atom_sites_solution_hydrogens geom
_atom_sites_solution_primary direct
_atom_sites_solution_secondary difmap
_audit_creation_method SHELXL-97
_cell_angle_alpha 90.00
_cell_angle_beta 90.00
_cell_angle_gamma 90.00
_cell_formula_units_Z 4
_cell_length_a 11.3675(3)
_cell_length_b 9.7875(3)
_cell_length_c 15.6246(7)
_cell_measurement_reflns_used 28167
_cell_measurement_temperature 293(2)
_cell_measurement_theta_max 27.99
_cell_measurement_theta_min 2.61
_cell_volume 1738.38(10)
_computing_cell_refinement 'X-Area (Stoe, 2008)'
_computing_data_collection 'X-Area (Stoe, 2008)'
_computing_data_reduction 'X-Area (Stoe, 2008)'
_computing_molecular_graphics
;
XP in SHELXTL (Sheldrick, 2008) and Diamond (Brandenburg, 2011)
;
_computing_publication_material 'XCIF in SHELXTL (Sheldrick, 2008)'
_computing_structure_refinement 'SHELXL-97 (Sheldrick, 1997)'
_computing_structure_solution 'SHELXS-97 (Sheldrick, 1990)'
_diffrn_ambient_temperature 293(2)
_diffrn_measured_fraction_theta_full 0.998
_diffrn_measured_fraction_theta_max 0.998
_diffrn_measurement_device_type 'STOE IPDS-2'
_diffrn_measurement_method 'omega scan'
_diffrn_radiation_monochromator graphite
_diffrn_radiation_source 'fine-focus sealed tube'
_diffrn_radiation_type MoK\a
_diffrn_radiation_wavelength 0.71073
_diffrn_reflns_av_R_equivalents 0.0412
_diffrn_reflns_av_sigmaI/netI 0.0129
_diffrn_reflns_limit_h_max 15
_diffrn_reflns_limit_h_min -15
_diffrn_reflns_limit_k_max 12
_diffrn_reflns_limit_k_min -12
_diffrn_reflns_limit_l_max 20
_diffrn_reflns_limit_l_min -20
_diffrn_reflns_number 28167
_diffrn_reflns_theta_full 27.99
_diffrn_reflns_theta_max 27.99
_diffrn_reflns_theta_min 2.61
_diffrn_standards_decay_% 0
_diffrn_standards_interval_time 0
_diffrn_standards_number 0
_exptl_absorpt_coefficient_mu 6.246
_exptl_absorpt_correction_T_max 0.6457
_exptl_absorpt_correction_T_min 0.3747
_exptl_absorpt_correction_type numerical
_exptl_absorpt_process_details 'X-Shape and X-Red32 (Stoe, 2008)'
_exptl_crystal_colour white
_exptl_crystal_density_diffrn 1.901
_exptl_crystal_density_method 'not measured'
_exptl_crystal_description block
_exptl_crystal_F_000 960
_exptl_crystal_size_max 0.1071
_exptl_crystal_size_mid 0.0621
_exptl_crystal_size_min 0.0413
_refine_diff_density_max 0.218
_refine_diff_density_min -0.303
_refine_diff_density_rms 0.053
_refine_ls_extinction_method none
_refine_ls_goodness_of_fit_ref 1.327
_refine_ls_hydrogen_treatment constr
_refine_ls_matrix_type full
_refine_ls_number_parameters 105
_refine_ls_number_reflns 2096
_refine_ls_number_restraints 0
_refine_ls_restrained_S_all 1.327
_refine_ls_R_factor_all 0.0584
_refine_ls_R_factor_gt 0.0499
_refine_ls_shift/su_max 0.000
_refine_ls_shift/su_mean 0.000
_refine_ls_structure_factor_coef Fsqd
_refine_ls_weighting_details 'calc w=1/[\s^2^(Fo^2^)+(0.0281P)^2^+0.9669P] where P=(Fo^2^+2Fc^2^)/3'
_refine_ls_weighting_scheme calc
_refine_ls_wR_factor_gt 0.0887
_refine_ls_wR_factor_ref 0.0917
_reflns_number_gt 1855
_reflns_number_total 2096
_reflns_threshold_expression >2sigma(I)
_cod_data_source_file c3ce40208h.txt
_cod_data_source_block woe1900
_cod_original_sg_symbol_H-M 'P bcn'
_cod_database_code 7209885

loop_
_symmetry_equiv_pos_as_xyz
'x, y, z'
'-x+1/2, -y+1/2, z+1/2'
'-x, y, -z+1/2'
'x+1/2, -y+1/2, -z'
'-x, -y, -z'
'x-1/2, y-1/2, -z-1/2'
'x, -y, z-1/2'
'-x-1/2, y-1/2, z'

loop_
_atom_site_label
_atom_site_type_symbol
_atom_site_fract_x
_atom_site_fract_y
_atom_site_fract_z
_atom_site_U_iso_or_equiv
_atom_site_adp_type
_atom_site_occupancy
_atom_site_symmetry_multiplicity
_atom_site_calc_flag
_atom_site_refinement_flags
_atom_site_disorder_assembly
_atom_site_disorder_group
Zn1 Zn 0.5000 0.65455(6) 0.2500 0.06040(18) Uani 1 2 d S . .
N1 N 0.4173(3) 0.5389(4) 0.3307(2) 0.0797(9) Uani 1 1 d . . .
C1 C 0.3864(3) 0.4514(4) 0.3743(2) 0.0613(8) Uani 1 1 d . . .
S1 S 0.34432(11) 0.32823(13) 0.43438(8) 0.0876(3) Uani 1 1 d . . .
N10 N 0.3687(2) 0.7596(3) 0.18998(17) 0.0561(6) Uani 1 1 d . A .
C10 C 0.3875(3) 0.8560(4) 0.1316(2) 0.0663(9) Uani 1 1 d . . .
C11 C 0.3004(4) 0.9194(4) 0.0861(3) 0.0752(10) Uani 1 1 d . A .
H11 H 0.3178 0.9876 0.0467 0.090 Uiso 1 1 calc R . .
C12 C 0.1865(4) 0.8794(5) 0.1005(3) 0.0822(12) Uani 1 1 d . . .
H12 H 0.1253 0.9175 0.0691 0.099 Uiso 1 1 calc R A .
C13 C 0.1642(3) 0.7829(5) 0.1616(3) 0.0833(12) Uani 1 1 d . A .
H13 H 0.0873 0.7565 0.1736 0.100 Uiso 1 1 calc R . .
C14 C 0.2565(3) 0.7256(4) 0.2049(3) 0.0692(9) Uani 1 1 d . . .
H14 H 0.2406 0.6602 0.2465 0.083 Uiso 1 1 calc R A .
Br1 Br 0.5517(4) 0.8794(4) 0.1050(3) 0.0805(6) Uani 0.50 1 d P A 1
Br1' Br 0.5386(4) 0.9237(4) 0.1207(3) 0.1027(10) Uani 0.50 1 d P A 2

loop_
_atom_site_aniso_label
_atom_site_aniso_U_11
_atom_site_aniso_U_22
_atom_site_aniso_U_33
_atom_site_aniso_U_23
_atom_site_aniso_U_13
_atom_site_aniso_U_12
Zn1 0.0480(3) 0.0650(3) 0.0682(3) 0.000 -0.0036(2) 0.000
N1 0.0668(19) 0.083(2) 0.089(2) 0.019(2) 0.0007(18) -0.0013(17)
C1 0.0442(16) 0.074(2) 0.065(2) -0.0002(18) 0.0003(15) 0.0069(15)
S1 0.0759(6) 0.0917(7) 0.0952(8) 0.0239(6) 0.0177(6) -0.0006(6)
N10 0.0477(14) 0.0637(17) 0.0570(15) -0.0056(13) -0.0010(12) 0.0004(12)
C10 0.0573(19) 0.081(3) 0.0602(19) 0.0015(18) -0.0033(16) 0.0004(18)
C11 0.074(2) 0.086(3) 0.065(2) 0.008(2) 0.0000(19) 0.016(2)
C12 0.069(3) 0.103(3) 0.074(2) -0.003(2) -0.005(2) 0.032(2)
C13 0.0457(18) 0.106(3) 0.098(3) 0.001(3) 0.003(2) 0.013(2)
C14 0.0528(18) 0.076(2) 0.079(2) 0.003(2) 0.0027(18) 0.0023(17)
Br1 0.0599(8) 0.1049(16) 0.0767(10) 0.0274(10) 0.0028(6) -0.0089(10)
Br1' 0.0672(13) 0.137(3) 0.104(2) 0.0493(17) -0.0083(12) -0.0203(15)

loop_
_atom_type_symbol
_atom_type_description
_atom_type_scat_dispersion_real
_atom_type_scat_dispersion_imag
_atom_type_scat_source
C C 0.0033 0.0016 'International Tables Vol C Tables 4.2.6.8 and 6.1.1.4'
H H 0.0000 0.0000 'International Tables Vol C Tables 4.2.6.8 and 6.1.1.4'
N N 0.0061 0.0033 'International Tables Vol C Tables 4.2.6.8 and 6.1.1.4'
S S 0.1246 0.1234 'International Tables Vol C Tables 4.2.6.8 and 6.1.1.4'
Zn Zn 0.2839 1.4301 'International Tables Vol C Tables 4.2.6.8 and 6.1.1.4'
Br Br -0.2901 2.4595 'International Tables Vol C Tables 4.2.6.8 and 6.1.1.4'

loop_
_geom_angle_atom_site_label_1
_geom_angle_atom_site_label_2
_geom_angle_atom_site_label_3
_geom_angle
_geom_angle_site_symmetry_1
_geom_angle_site_symmetry_3
N1 Zn1 N1 108.5(2) 3_655 .
N1 Zn1 N10 103.80(13) 3_655 3_655
N1 Zn1 N10 110.49(13) . 3_655
N1 Zn1 N10 110.49(13) 3_655 .
N1 Zn1 N10 103.80(13) . .
N10 Zn1 N10 119.49(16) 3_655 .
C1 N1 Zn1 165.8(3) . .
N1 C1 S1 179.3(4) . .
C10 N10 C14 116.7(3) . .
C10 N10 Zn1 123.7(2) . .
C14 N10 Zn1 119.5(2) . .
N10 C10 C11 124.2(4) . .
N10 C10 Br1' 117.9(3) . .
C11 C10 Br1' 117.5(4) . .
N10 C10 Br1 112.9(3) . .
C11 C10 Br1 122.4(3) . .
Br1' C10 Br1 15.66(17) . .
C10 C11 C12 118.0(4) . .
C13 C12 C11 119.2(4) . .
C12 C13 C14 119.0(4) . .
N10 C14 C13 122.9(4) . .

loop_
_geom_bond_atom_site_label_1
_geom_bond_atom_site_label_2
_geom_bond_distance
_geom_bond_site_symmetry_2
Zn1 N1 1.938(4) 3_655
Zn1 N1 1.938(4) .
Zn1 N10 2.041(3) 3_655
Zn1 N10 2.041(3) .
N1 C1 1.148(5) .
C1 S1 1.601(4) .
N10 C10 1.329(5) .
N10 C14 1.338(4) .
C10 C11 1.368(5) .
C10 Br1' 1.849(6) .
C10 Br1 1.927(6) .
C11 C12 1.370(6) .
C12 C13 1.367(6) .
C13 C14 1.369(5) .
